data_1537112
loop_
_publ_author_name
'Zhuravleva, M.A.'
'Bilc, D.'
'Kanatzidis, M.G.'
'Mahanti, S.D.'

_publ_section_title
;
 Single crystal X-ray structure investigation and electronic structure
 studies of la-deficient nickel stannide La4.87 Ni12 Sn24 grown from Sn
 flux
;
_journal_name_full 'Zeitschrift fuer Anorganische und Allgemeine Chemie'
_journal_page_first 327
_journal_page_last 334
_journal_volume 629
_journal_year 2003
_chemical_formula_sum 'La4.88 Ni12 Sn24'
_space_group_IT_number 204
_symmetry_space_group_name_Hall '-I 2 2 3'
_symmetry_space_group_name_H-M 'I m -3'
_cell_angle_alpha 90
_cell_angle_beta 90
_cell_angle_gamma 90
_cell_formula_units_Z 2
_cell_length_a 11.9662
_cell_length_b 11.9662
_cell_length_c 11.9662
_cell_volume 1713.439
_citation_journal_id_ASTM ZAACAB
_cod_data_source_file Zhuravleva_ZAACAB_2003_735.cif
_cod_data_source_block La4.88Ni12Sn24
_cod_database_code 1537112

loop_
_symmetry_equiv_pos_as_xyz
x,y,z
-x,-y,z
x,-y,-z
-x,y,-z
z,x,y
-z,-x,y
z,-x,-y
-z,x,-y
y,z,x
y,-z,-x
-y,z,-x
-y,-z,x
-x,-y,-z
x,y,-z
-x,y,z
x,-y,z
-z,-x,-y
z,x,-y
-z,x,y
z,-x,y
-y,-z,-x
-y,z,x
y,-z,x
y,z,-x
x+1/2,y+1/2,z+1/2
-x+1/2,-y+1/2,z+1/2
x+1/2,-y+1/2,-z+1/2
-x+1/2,y+1/2,-z+1/2
z+1/2,x+1/2,y+1/2
-z+1/2,-x+1/2,y+1/2
z+1/2,-x+1/2,-y+1/2
-z+1/2,x+1/2,-y+1/2
y+1/2,z+1/2,x+1/2
y+1/2,-z+1/2,-x+1/2
-y+1/2,z+1/2,-x+1/2
-y+1/2,-z+1/2,x+1/2
-x+1/2,-y+1/2,-z+1/2
x+1/2,y+1/2,-z+1/2
-x+1/2,y+1/2,z+1/2
x+1/2,-y+1/2,z+1/2
-z+1/2,-x+1/2,-y+1/2
z+1/2,x+1/2,-y+1/2
-z+1/2,x+1/2,y+1/2
z+1/2,-x+1/2,y+1/2
-y+1/2,-z+1/2,-x+1/2
-y+1/2,z+1/2,x+1/2
y+1/2,-z+1/2,x+1/2
y+1/2,z+1/2,-x+1/2

loop_
_atom_site_label
_atom_site_type_symbol
_atom_site_fract_x
_atom_site_fract_y
_atom_site_fract_z
_atom_site_occupancy
_atom_site_U_iso_or_equiv
Sn1 Sn 0 0.37051 0.3723 1 0.0
La1 La 0 0 0 0.87 0.0
Sn2 Sn 0 0.24909 0.12523 1 0.0
La2 La 0.25 0.25 0.25 1 0.0
Ni1 Ni 0 0.16189 0.32007 1 0.0
